data_4031611
loop_
_publ_author_name
'Olenev, A.V.'
'Baranov, A.I.'
'Shevelkov, A.V.'
'Popovkin, B.A.'

_publ_section_title
;
 A New Family of Supramolecular Complexes with the 3D Cationic Hg/Z
 Frameworks and SnX3- Guest Anions (Z = P, As, Sb; X = Cl, Br, I): Crystal
 Structures and Host-Guest Interactions.
;
_journal_name_full 'European Journal of Inorganic Chemistry'
_journal_page_first 547
_journal_page_last 553
_journal_volume 2002
_journal_year 2002
_chemical_formula_sum 'Br6 Hg7 P4 Sn'
_chemical_name_systematic 'Hg7 Sn P4 Br6'
_space_group_IT_number 198
_symmetry_space_group_name_Hall 'P 2ac 2ab 3'
_symmetry_space_group_name_H-M 'P 21 3'
_cell_angle_alpha 90
_cell_angle_beta 90
_cell_angle_gamma 90
_cell_formula_units_Z 4
_cell_length_a 12.49
_cell_length_b 12.49
_cell_length_c 12.49
_cell_volume 1948.441
_citation_journal_id_ASTM EJICFO
_cod_data_source_file Olenev_EJICFO_2002_210.cif
_cod_data_source_block Br6Hg7P4Sn1
_cod_original_formula_sum 'Br6 Hg7 P4 Sn1'
_cod_database_code 4031611

loop_
_symmetry_equiv_pos_as_xyz
x,y,z
-x+1/2,-y,z+1/2
x+1/2,-y+1/2,-z
-x,y+1/2,-z+1/2
z,x,y
-z+1/2,-x,y+1/2
z+1/2,-x+1/2,-y
-z,x+1/2,-y+1/2
y,z,x
y+1/2,-z+1/2,-x
-y,z+1/2,-x+1/2
-y+1/2,-z,x+1/2

loop_
_atom_site_label
_atom_site_type_symbol
_atom_site_fract_x
_atom_site_fract_y
_atom_site_fract_z
_atom_site_occupancy
_atom_site_U_iso_or_equiv
Br1 Br-1 0.1808 0.5237 0.2567 1 0.0
Br2 Br-1 0.31 0.0568 0.2039 1 0.0
Hg3 Hg+2 0.43051 0.50427 0.25169 1 0.0
Hg2 Hg+2 0.07539 0.68038 0.40269 1 0.0
P4 P-2 0.032 0.032 0.032 1 0.0
P3 P-2 0.9311 0.9311 0.9311 1 0.0
P2 P-2 0.4279 0.4279 0.4279 1 0.0
P1 P-2 0.6476 0.6476 0.6476 1 0.0
Hg1 Hg+2 0.0382 0.9618 0.4618 1 0.0
Sn1 Sn+2 0.26125 0.26125 0.26125 1 0.0
